data_1565661
loop_
_publ_author_name
'Goetzke, F. Wieland'
'Sidera, Mireia'
'Fletcher, Stephen P.'

_publ_section_title
;
 Catalytic asymmetric hydrometallation of cyclobutenes with
 salicylaldehydes.
;
_journal_issue 1
_journal_name_full 'Chemical science'
_journal_page_first 236
_journal_page_last 240
_journal_paper_doi 10.1039/d1sc06035j
_journal_volume 13
_journal_year 2021
_chemical_absolute_configuration ad
_chemical_formula_moiety 'C13 H14 O4 S'
_chemical_formula_sum 'C13 H14 O4 S'
_chemical_formula_weight 266.30
_chemical_name_common VRT-2433340
_space_group_crystal_system monoclinic
_space_group_IT_number 4
_space_group_name_Hall 'P 2yb'
_space_group_name_H-M_alt 'P 1 21 1'
_atom_sites_solution_hydrogens mixed
_atom_sites_solution_primary dual
_atom_sites_solution_secondary difmap
_audit_creation_date 2021-09-22
_audit_creation_method
;
Olex2 1.3-alpha
(compiled 2020.11.12 svn.r5f609507 for OlexSys, GUI svn.r6272)
;
_audit_update_record
;
2021-10-20 deposited with the CCDC.	2021-12-06 downloaded from the CCDC.
;
_cell_angle_alpha 90
_cell_angle_beta 96.634(4)
_cell_angle_gamma 90
_cell_formula_units_Z 2
_cell_length_a 8.6416(9)
_cell_length_b 6.2775(6)
_cell_length_c 10.9475(12)
_cell_measurement_reflns_used 9859
_cell_measurement_temperature 100.0
_cell_measurement_theta_max 28.302
_cell_measurement_theta_min 2.849
_cell_volume 589.90(11)
_computing_cell_refinement 'SAINT V8.40B (Bruker, 2019)'
_computing_data_collection 'APEX3 v2019.11-0 (Bruker, 2019)'
_computing_data_reduction 'SAINT V8.40B (Bruker, 2019)'
_computing_molecular_graphics 'Olex2 1.3-alpha (Dolomanov et al., 2009)'
_computing_publication_material 'Olex2 1.3-alpha (Dolomanov et al., 2009)'
_computing_structure_refinement 'SHELXL 2018/3 (Sheldrick, 2015)'
_computing_structure_solution 'ShelXT (Sheldrick, 2015)'
_diffrn_ambient_temperature 100.0
_diffrn_detector 'Bruker Photon III area detector'
_diffrn_detector_area_resol_mean 10.5
_diffrn_detector_type 'CMOS area detector'
_diffrn_measured_fraction_theta_full 0.996
_diffrn_measured_fraction_theta_max 0.997
_diffrn_measurement_device 'Kappa Four-Circle Diffractometer'
_diffrn_measurement_device_type 'Bruker D8 Venture'
_diffrn_measurement_method '\f and \w scans'
_diffrn_radiation_monochromator 'Double Bounce Multilayer Mirrors'
_diffrn_radiation_probe x-ray
_diffrn_radiation_type MoK\a
_diffrn_radiation_wavelength 0.71073
_diffrn_radiation_xray_symbol K-L~3~
_diffrn_reflns_av_R_equivalents 0.0331
_diffrn_reflns_av_unetI/netI 0.0170
_diffrn_reflns_Laue_measured_fraction_full 0.996
_diffrn_reflns_Laue_measured_fraction_max 0.997
_diffrn_reflns_limit_h_max 11
_diffrn_reflns_limit_h_min -11
_diffrn_reflns_limit_k_max 8
_diffrn_reflns_limit_k_min -8
_diffrn_reflns_limit_l_max 14
_diffrn_reflns_limit_l_min -14
_diffrn_reflns_number 30549
_diffrn_reflns_point_group_measured_fraction_full 0.995
_diffrn_reflns_point_group_measured_fraction_max 0.988
_diffrn_reflns_theta_full 25.000
_diffrn_reflns_theta_max 28.301
_diffrn_reflns_theta_min 3.189
_diffrn_source 'Micro Focus Rotating Anode'
_diffrn_source_current 50.0
_diffrn_source_power 2.5
_diffrn_source_type 'Bruker TXS'
_diffrn_source_voltage 50.0
_diffrn_standards_number 0
_exptl_absorpt_coefficient_mu 0.278
_exptl_absorpt_correction_T_max 0.2627
_exptl_absorpt_correction_T_min 0.2279
_exptl_absorpt_correction_type multi-scan
_exptl_absorpt_process_details
;
SADABS-2016/2 (Bruker,2016/2) was used for absorption correction.
wR2(int) was 0.1047 before and 0.0497 after correction.
The Ratio of minimum to maximum transmission is 0.8675.
The \l/2 correction factor is Not present.
;
_exptl_crystal_colour Colorless
_exptl_crystal_colour_primary Colorless
_exptl_crystal_density_diffrn 1.499
_exptl_crystal_description Rod
_exptl_crystal_F_000 280
_exptl_crystal_size_max 0.434
_exptl_crystal_size_mid 0.106
_exptl_crystal_size_min 0.055
_refine_diff_density_max 0.283
_refine_diff_density_min -0.235
_refine_diff_density_rms 0.040
_refine_ls_abs_structure_details
;
 Flack x determined using 1288 quotients [(I+)-(I-)]/[(I+)+(I-)]
 (Parsons, Flack and Wagner, Acta Cryst. B69 (2013) 249-259).
;
_refine_ls_abs_structure_Flack -0.025(19)
_refine_ls_extinction_method none
_refine_ls_goodness_of_fit_ref 1.098
_refine_ls_hydrogen_treatment mixed
_refine_ls_matrix_type full
_refine_ls_number_parameters 167
_refine_ls_number_reflns 2918
_refine_ls_number_restraints 2
_refine_ls_restrained_S_all 1.099
_refine_ls_R_factor_all 0.0234
_refine_ls_R_factor_gt 0.0229
_refine_ls_shift/su_max 0.001
_refine_ls_shift/su_mean 0.000
_refine_ls_structure_factor_coef Fsqd
_refine_ls_weighting_details 'w=1/[\s^2^(Fo^2^)+(0.0391P)^2^+0.1381P] where P=(Fo^2^+2Fc^2^)/3'
_refine_ls_weighting_scheme calc
_refine_ls_wR_factor_gt 0.0634
_refine_ls_wR_factor_ref 0.0639
_reflns_Friedel_coverage 0.820
_reflns_Friedel_fraction_full 0.995
_reflns_Friedel_fraction_max 0.977
_reflns_number_gt 2873
_reflns_number_total 2918
_reflns_threshold_expression 'I > 2\s(I)'
_cod_data_source_file d1sc06035j2.cif
_cod_data_source_block V-21-000692
_cod_depositor_comments
;
The following automatic conversions were performed:

data item '_diffrn_radiation_probe' value 'X-ray' was changed to
'x-ray' in accordance with the
/home/data/users/saulius/crontab/automatic-downloads/rss-feeds/RSC/lib/dictionaries/cif_core.dic
dictionary named 'cif_core.dic' version 2.4.2 last updated on
2011-04-26.

Automatic conversion script
Id: cif_fix_values 7556 2019-12-06 15:28:31Z antanas 

 Adding full bibliography for 1565661.cif.
;
_cod_database_code 1565661
_shelx_shelxl_version_number 2018/3
_shelx_space_group_comment
;
The symmetry employed for this shelxl refinement is uniquely defined
by the following loop, which should always be used as a source of
symmetry information in preference to the above space-group names.
They are only intended as comments.
;
_shelx_estimated_absorpt_t_max 0.985
_shelx_estimated_absorpt_t_min 0.889
_olex2_refinement_description
;
1. Fixed Uiso
 At 1.2 times of:
  All C(H) groups, All C(H,H) groups
2. Restrained distances
 O2-H2
 0.95 with sigma of 0.02
3.a Ternary CH refined with riding coordinates:
 C2(H2A), C3(H3), C6(H6)
3.b Secondary CH2 refined with riding coordinates:
 C1(H1A,H1B), C4(H4A,H4B), C5(H5A,H5B)
3.c Aromatic/amide H refined with riding coordinates:
 C10(H10), C11(H11), C12(H12), C13(H13)
;
_olex2_submission_special_instructions 'No special instructions were received'

loop_
_space_group_symop_operation_xyz
'x, y, z'
'-x, y+1/2, -z'

loop_
_atom_site_label
_atom_site_type_symbol
_atom_site_fract_x
_atom_site_fract_y
_atom_site_fract_z
_atom_site_U_iso_or_equiv
_atom_site_adp_type
_atom_site_occupancy
_atom_site_site_symmetry_order
_atom_site_calc_flag
_atom_site_refinement_flags_posn
_atom_site_refinement_flags_adp
_atom_site_refinement_flags_occupancy
_atom_site_disorder_assembly
_atom_site_disorder_group
S1 S 0.32901(5) 0.81642(7) 1.01547(3) 0.01520(11) Uani 1 1 d . . . . .
O1 O 0.10417(16) 0.6606(2) 0.53774(13) 0.0203(3) Uani 1 1 d . . . . .
O2 O 0.14051(17) 0.5160(2) 0.32374(13) 0.0224(3) Uani 1 1 d D . . . .
H2 H 0.112(4) 0.609(5) 0.379(3) 0.054(10) Uiso 1 1 d D . . . .
O3 O 0.23161(17) 0.9977(2) 1.03577(14) 0.0232(3) Uani 1 1 d . . . . .
O4 O 0.47282(15) 0.7921(3) 1.09666(12) 0.0216(3) Uani 1 1 d . . . . .
C1 C 0.36049(19) 0.8153(4) 0.85736(14) 0.0170(3) Uani 1 1 d . . . . .
H1A H 0.379967 0.961187 0.828297 0.020 Uiso 1 1 calc R U . . .
H1B H 0.449894 0.723332 0.843603 0.020 Uiso 1 1 calc R U . . .
C2 C 0.2077(2) 0.7255(3) 0.79205(16) 0.0152(3) Uani 1 1 d . . . . .
H2A H 0.146866 0.833960 0.739606 0.018 Uiso 1 1 calc R U . . .
C3 C 0.1080(2) 0.6140(3) 0.88561(17) 0.0170(3) Uani 1 1 d . . . . .
H3 H 0.007802 0.688633 0.894878 0.020 Uiso 1 1 calc R U . . .
C4 C 0.2122(2) 0.5825(3) 1.00691(18) 0.0188(4) Uani 1 1 d . . . . .
H4A H 0.276751 0.452584 1.004830 0.023 Uiso 1 1 calc R U . . .
H4B H 0.149847 0.573380 1.077134 0.023 Uiso 1 1 calc R U . . .
C5 C 0.0889(2) 0.4174(3) 0.79927(18) 0.0195(4) Uani 1 1 d . . . . .
H5A H -0.014681 0.407691 0.750500 0.023 Uiso 1 1 calc R U . . .
H5B H 0.117475 0.280808 0.841203 0.023 Uiso 1 1 calc R U . . .
C6 C 0.2190(2) 0.5095(3) 0.72568(16) 0.0155(3) Uani 1 1 d . . . . .
H6 H 0.321466 0.438980 0.750822 0.019 Uiso 1 1 calc R U . . .
C7 C 0.1819(2) 0.5128(3) 0.58737(16) 0.0154(3) Uani 1 1 d . . . . .
C8 C 0.23940(19) 0.3397(3) 0.51379(15) 0.0148(3) Uani 1 1 d . . . . .
C9 C 0.2172(2) 0.3523(3) 0.38371(16) 0.0165(4) Uani 1 1 d . . . . .
C10 C 0.2764(2) 0.1917(3) 0.31374(17) 0.0198(4) Uani 1 1 d . . . . .
H10 H 0.263920 0.201636 0.226566 0.024 Uiso 1 1 calc R U . . .
C11 C 0.3528(2) 0.0191(3) 0.37044(19) 0.0207(4) Uani 1 1 d . . . . .
H11 H 0.391510 -0.089652 0.321820 0.025 Uiso 1 1 calc R U . . .
C12 C 0.3739(2) 0.0020(3) 0.49887(18) 0.0193(4) Uani 1 1 d . . . . .
H12 H 0.425913 -0.117824 0.537459 0.023 Uiso 1 1 calc R U . . .
C13 C 0.3179(2) 0.1621(3) 0.56875(17) 0.0170(4) Uani 1 1 d . . . . .
H13 H 0.333018 0.151667 0.655880 0.020 Uiso 1 1 calc R U . . .

loop_
_atom_site_aniso_label
_atom_site_aniso_U_11
_atom_site_aniso_U_22
_atom_site_aniso_U_33
_atom_site_aniso_U_23
_atom_site_aniso_U_13
_atom_site_aniso_U_12
S1 0.01651(19) 0.0165(2) 0.01261(18) -0.00259(17) 0.00162(13) -0.00036(17)
O1 0.0221(7) 0.0196(7) 0.0185(6) -0.0017(5) -0.0010(5) 0.0052(5)
O2 0.0265(7) 0.0236(7) 0.0161(6) 0.0006(6) -0.0018(5) 0.0058(6)
O3 0.0246(7) 0.0219(7) 0.0232(7) -0.0076(6) 0.0030(6) 0.0032(6)
O4 0.0216(6) 0.0234(8) 0.0185(6) -0.0019(6) -0.0031(5) -0.0004(6)
C1 0.0188(7) 0.0196(8) 0.0130(7) -0.0017(8) 0.0030(5) -0.0048(8)
C2 0.0164(8) 0.0152(8) 0.0140(8) -0.0015(6) 0.0019(6) -0.0001(7)
C3 0.0147(8) 0.0190(8) 0.0178(8) -0.0027(7) 0.0037(6) -0.0020(6)
C4 0.0211(9) 0.0201(9) 0.0159(8) -0.0005(7) 0.0051(7) -0.0045(7)
C5 0.0218(9) 0.0193(9) 0.0174(8) -0.0026(7) 0.0021(7) -0.0052(7)
C6 0.0165(8) 0.0157(8) 0.0143(8) -0.0019(6) 0.0010(6) 0.0006(7)
C7 0.0137(7) 0.0169(8) 0.0154(8) -0.0023(7) 0.0011(6) -0.0013(6)
C8 0.0140(7) 0.0164(8) 0.0142(7) -0.0003(7) 0.0019(5) -0.0015(7)
C9 0.0152(7) 0.0189(10) 0.0150(8) -0.0009(6) -0.0002(6) -0.0019(7)
C10 0.0187(8) 0.0256(10) 0.0149(8) -0.0041(7) 0.0017(7) -0.0024(7)
C11 0.0180(8) 0.0215(9) 0.0229(9) -0.0077(8) 0.0041(7) -0.0003(7)
C12 0.0191(8) 0.0166(9) 0.0223(9) -0.0002(7) 0.0031(7) 0.0019(7)
C13 0.0178(8) 0.0180(9) 0.0154(8) 0.0005(7) 0.0022(7) -0.0012(7)

loop_
_atom_type_symbol
_atom_type_description
_atom_type_scat_dispersion_real
_atom_type_scat_dispersion_imag
_atom_type_scat_source
C C 0.0033 0.0016 'International Tables Vol C Tables 4.2.6.8 and 6.1.1.4'
H H 0.0000 0.0000 'International Tables Vol C Tables 4.2.6.8 and 6.1.1.4'
O O 0.0106 0.0060 'International Tables Vol C Tables 4.2.6.8 and 6.1.1.4'
S S 0.1246 0.1234 'International Tables Vol C Tables 4.2.6.8 and 6.1.1.4'

loop_
_exptl_crystal_face_index_h
_exptl_crystal_face_index_k
_exptl_crystal_face_index_l
_exptl_crystal_face_perp_dist
0.00 0.00 -1.00 0.0010
0.00 0.00 1.00 0.0390
0.00 1.00 0.00 0.0890
0.00 -1.00 0.00 0.2170
1.00 0.00 -1.00 0.0330
-1.00 0.00 1.00 0.0210
1.00 1.00 -1.00 0.0740
-1.00 1.00 0.00 0.0650
1.00 0.00 0.00 0.0400
-1.00 0.00 0.00 0.0140

loop_
_geom_angle_atom_site_label_1
_geom_angle_atom_site_label_2
_geom_angle_atom_site_label_3
_geom_angle
_geom_angle_site_symmetry_1
_geom_angle_site_symmetry_3
_geom_angle_publ_flag
O3 S1 O4 117.45(9) . . ?
O3 S1 C1 107.98(10) . . ?
O3 S1 C4 108.70(9) . . ?
O4 S1 C1 112.25(8) . . ?
O4 S1 C4 112.74(10) . . ?
C4 S1 C1 95.46(9) . . ?
C9 O2 H2 109(3) . . ?
S1 C1 H1A 111.1 . . ?
S1 C1 H1B 111.1 . . ?
H1A C1 H1B 109.0 . . ?
C2 C1 S1 103.55(12) . . ?
C2 C1 H1A 111.1 . . ?
C2 C1 H1B 111.1 . . ?
C1 C2 H2A 112.6 . . ?
C1 C2 C3 111.47(14) . . ?
C1 C2 C6 116.36(16) . . ?
C3 C2 H2A 112.6 . . ?
C6 C2 H2A 112.6 . . ?
C6 C2 C3 89.10(14) . . ?
C2 C3 H3 113.7 . . ?
C4 C3 C2 108.08(15) . . ?
C4 C3 H3 113.7 . . ?
C4 C3 C5 115.90(17) . . ?
C5 C3 C2 89.14(14) . . ?
C5 C3 H3 113.7 . . ?
S1 C4 H4A 111.3 . . ?
S1 C4 H4B 111.3 . . ?
C3 C4 S1 102.30(13) . . ?
C3 C4 H4A 111.3 . . ?
C3 C4 H4B 111.3 . . ?
H4A C4 H4B 109.2 . . ?
C3 C5 H5A 113.8 . . ?
C3 C5 H5B 113.8 . . ?
C3 C5 C6 89.29(14) . . ?
H5A C5 H5B 111.0 . . ?
C6 C5 H5A 113.8 . . ?
C6 C5 H5B 113.8 . . ?
C2 C6 C5 89.69(14) . . ?
C2 C6 H6 111.1 . . ?
C5 C6 H6 111.1 . . ?
C7 C6 C2 116.17(16) . . ?
C7 C6 C5 116.02(15) . . ?
C7 C6 H6 111.1 . . ?
O1 C7 C6 119.54(17) . . ?
O1 C7 C8 120.98(16) . . ?
C8 C7 C6 119.48(16) . . ?
C9 C8 C7 119.57(17) . . ?
C13 C8 C7 121.89(16) . . ?
C13 C8 C9 118.53(16) . . ?
O2 C9 C8 122.18(17) . . ?
O2 C9 C10 118.17(16) . . ?
C10 C9 C8 119.65(17) . . ?
C9 C10 H10 119.8 . . ?
C11 C10 C9 120.42(18) . . ?
C11 C10 H10 119.8 . . ?
C10 C11 H11 119.6 . . ?
C10 C11 C12 120.81(18) . . ?
C12 C11 H11 119.6 . . ?
C11 C12 H12 120.5 . . ?
C13 C12 C11 119.07(18) . . ?
C13 C12 H12 120.5 . . ?
C8 C13 H13 119.3 . . ?
C12 C13 C8 121.49(17) . . ?
C12 C13 H13 119.3 . . ?

loop_
_geom_bond_atom_site_label_1
_geom_bond_atom_site_label_2
_geom_bond_distance
_geom_bond_site_symmetry_2
_geom_bond_publ_flag
S1 O3 1.4478(15) . ?
S1 O4 1.4500(13) . ?
S1 C1 1.7830(16) . ?
S1 C4 1.778(2) . ?
O1 C7 1.234(2) . ?
O2 H2 0.89(2) . ?
O2 C9 1.351(2) . ?
C1 H1A 0.9900 . ?
C1 H1B 0.9900 . ?
C1 C2 1.534(2) . ?
C2 H2A 1.0000 . ?
C2 C3 1.577(3) . ?
C2 C6 1.547(3) . ?
C3 H3 1.0000 . ?
C3 C4 1.529(3) . ?
C3 C5 1.552(3) . ?
C4 H4A 0.9900 . ?
C4 H4B 0.9900 . ?
C5 H5A 0.9900 . ?
C5 H5B 0.9900 . ?
C5 C6 1.567(3) . ?
C6 H6 1.0000 . ?
C6 C7 1.511(2) . ?
C7 C8 1.473(2) . ?
C8 C9 1.417(2) . ?
C8 C13 1.404(3) . ?
C9 C10 1.398(3) . ?
C10 H10 0.9500 . ?
C10 C11 1.379(3) . ?
C11 H11 0.9500 . ?
C11 C12 1.401(3) . ?
C12 H12 0.9500 . ?
C12 C13 1.384(3) . ?
C13 H13 0.9500 . ?

loop_
_geom_hbond_atom_site_label_D
_geom_hbond_atom_site_label_H
_geom_hbond_atom_site_label_A
_geom_hbond_distance_DH
_geom_hbond_distance_HA
_geom_hbond_distance_DA
_geom_hbond_angle_DHA
_geom_hbond_site_symmetry_A
_geom_hbond_publ_flag
O2 H2 O1 0.89(2) 1.78(3) 2.565(2) 145(4) . yes

loop_
_geom_torsion_atom_site_label_1
_geom_torsion_atom_site_label_2
_geom_torsion_atom_site_label_3
_geom_torsion_atom_site_label_4
_geom_torsion
_geom_torsion_site_symmetry_1
_geom_torsion_site_symmetry_2
_geom_torsion_site_symmetry_3
_geom_torsion_site_symmetry_4
_geom_torsion_publ_flag
S1 C1 C2 C3 -15.7(2) . . . . ?
S1 C1 C2 C6 -115.87(15) . . . . ?
O1 C7 C8 C9 5.6(3) . . . . ?
O1 C7 C8 C13 -175.17(18) . . . . ?
O2 C9 C10 C11 -178.67(17) . . . . ?
O3 S1 C1 C2 -77.76(16) . . . . ?
O3 S1 C4 C3 69.05(14) . . . . ?
O4 S1 C1 C2 151.22(14) . . . . ?
O4 S1 C4 C3 -158.92(12) . . . . ?
C1 S1 C4 C3 -42.03(14) . . . . ?
C1 C2 C3 C4 -13.7(2) . . . . ?
C1 C2 C3 C5 -130.70(17) . . . . ?
C1 C2 C6 C5 126.10(16) . . . . ?
C1 C2 C6 C7 -114.81(18) . . . . ?
C2 C3 C4 S1 36.34(17) . . . . ?
C2 C3 C5 C6 12.44(14) . . . . ?
C2 C6 C7 O1 -20.7(2) . . . . ?
C2 C6 C7 C8 159.14(15) . . . . ?
C3 C2 C6 C5 12.48(14) . . . . ?
C3 C2 C6 C7 131.57(16) . . . . ?
C3 C5 C6 C2 -12.68(14) . . . . ?
C3 C5 C6 C7 -131.90(17) . . . . ?
C4 S1 C1 C2 33.92(16) . . . . ?
C4 C3 C5 C6 -97.30(17) . . . . ?
C5 C3 C4 S1 134.45(14) . . . . ?
C5 C6 C7 O1 82.8(2) . . . . ?
C5 C6 C7 C8 -97.4(2) . . . . ?
C6 C2 C3 C4 104.44(16) . . . . ?
C6 C2 C3 C5 -12.60(14) . . . . ?
C6 C7 C8 C9 -174.22(16) . . . . ?
C6 C7 C8 C13 5.0(3) . . . . ?
C7 C8 C9 O2 -1.9(3) . . . . ?
C7 C8 C9 C10 177.82(16) . . . . ?
C7 C8 C13 C12 -178.89(17) . . . . ?
C8 C9 C10 C11 1.6(3) . . . . ?
C9 C8 C13 C12 0.3(3) . . . . ?
C9 C10 C11 C12 -0.6(3) . . . . ?
C10 C11 C12 C13 -0.5(3) . . . . ?
C11 C12 C13 C8 0.6(3) . . . . ?
C13 C8 C9 O2 178.84(16) . . . . ?
C13 C8 C9 C10 -1.4(3) . . . . ?
